data_4037375
loop_
_publ_author_name
'Kise, Naoki'
'Hamada, Yusuke'
'Sakurai, Toshihiko'

_publ_section_title
;
 Electroreductive Intermolecular Coupling of Coumarins with Benzophenones:
 Synthesis of 4-(2-Hydroxyphenyl)-5,5-diaryl-\g-butyrolactones,
 2-(2,2-Diaryl-2,3-dihydrobenzofuran-3-yl)acetic Acids, and
 4-(Diarylmethyl)coumarins.
;
_journal_issue 22
_journal_name_full 'The Journal of organic chemistry'
_journal_page_first 11043
_journal_page_last 11056
_journal_paper_doi 10.1021/acs.joc.6b02056
_journal_volume 81
_journal_year 2016
_chemical_formula_moiety 'C24 H20 F2 O3'
_chemical_formula_sum 'C24 H20 F2 O3'
_chemical_formula_weight 394.40
_chemical_melting_point 394.0(10)
_chemical_name_systematic
; 
Methyl (R*)-2-((S*)-2,2-bis(4-fluorophenyl)-2,3-dihydrobenzofuran-3-yl)propanoate
;
_space_group_IT_number 14
_space_group_name_Hall '-P 2ybc'
_space_group_name_H-M_alt 'P 1 21/c 1'
_symmetry_cell_setting monoclinic
_symmetry_space_group_name_Hall '-P 2ybc'
_symmetry_space_group_name_H-M 'P 1 21/c 1'
_atom_sites_solution_hydrogens geom
_atom_sites_solution_primary direct
_atom_sites_solution_secondary difmap
_audit_creation_method SHELXL-97
_cell_angle_alpha 90.00
_cell_angle_beta 40.447(18)
_cell_angle_gamma 90.00
_cell_formula_units_Z 4
_cell_length_a 13.968(5)
_cell_length_b 15.996(4)
_cell_length_c 13.800(4)
_cell_measurement_reflns_used 9756
_cell_measurement_temperature 298(2)
_cell_measurement_theta_max 27.4
_cell_measurement_theta_min 3.0
_cell_volume 2000.3(13)
_computing_cell_refinement PROCESS-AUTO
_computing_data_collection PROCESS-AUTO
_computing_data_reduction PROCESS-AUTO
_computing_publication_material yadokari-XG
_computing_structure_refinement 'SHELXL-97 (Sheldrick, 1997)'
_computing_structure_solution 'SHELXS-97 (Sheldrick, 1990)'
_diffrn_ambient_temperature 298(2)
_diffrn_detector_area_resol_mean 10.00
_diffrn_measured_fraction_theta_full 0.986
_diffrn_measured_fraction_theta_max 0.986
_diffrn_measurement_device_type 'Rigaku RAXIS-RAPID'
_diffrn_measurement_method \w
_diffrn_radiation_monochromator graphite
_diffrn_radiation_source 'fine-focus sealed tube'
_diffrn_radiation_type MoK\a
_diffrn_radiation_wavelength 0.71075
_diffrn_reflns_av_R_equivalents 0.0864
_diffrn_reflns_av_sigmaI/netI 0.1219
_diffrn_reflns_limit_h_max 18
_diffrn_reflns_limit_h_min -16
_diffrn_reflns_limit_k_max 20
_diffrn_reflns_limit_k_min -20
_diffrn_reflns_limit_l_max 17
_diffrn_reflns_limit_l_min -17
_diffrn_reflns_number 18803
_diffrn_reflns_theta_full 27.42
_diffrn_reflns_theta_max 27.42
_diffrn_reflns_theta_min 3.19
_exptl_absorpt_coefficient_mu 0.098
_exptl_absorpt_correction_T_max 0.9807
_exptl_absorpt_correction_T_min 0.9619
_exptl_absorpt_correction_type multi-scan
_exptl_absorpt_process_details
;
    Higashi, T. (1995). Program for Absorption Correction.
    Rigaku Corporation, Tokyo, Japan.
;
_exptl_crystal_colour colorless
_exptl_crystal_density_diffrn 1.310
_exptl_crystal_density_method 'not measured'
_exptl_crystal_description block
_exptl_crystal_F_000 824
_exptl_crystal_size_max 0.40
_exptl_crystal_size_mid 0.25
_exptl_crystal_size_min 0.20
_refine_diff_density_max 0.118
_refine_diff_density_min -0.110
_refine_diff_density_rms 0.023
_refine_ls_extinction_method none
_refine_ls_goodness_of_fit_ref 1.003
_refine_ls_hydrogen_treatment refall
_refine_ls_matrix_type full
_refine_ls_number_parameters 264
_refine_ls_number_reflns 4505
_refine_ls_number_restraints 0
_refine_ls_restrained_S_all 1.003
_refine_ls_R_factor_all 0.1722
_refine_ls_R_factor_gt 0.0454
_refine_ls_shift/su_max 0.001
_refine_ls_shift/su_mean 0.000
_refine_ls_structure_factor_coef Fsqd
_refine_ls_weighting_details 'calc w=1/[\s^2^(Fo^2^)+(0.0100P)^2^+0.0000P] where P=(Fo^2^+2Fc^2^)/3'
_refine_ls_weighting_scheme calc
_refine_ls_wR_factor_gt 0.0483
_refine_ls_wR_factor_ref 0.0561
_reflns_number_gt 1833
_reflns_number_total 4505
_reflns_threshold_expression >2sigma(I)
_cod_data_source_file jo-2016-02056y-File015.cif
_cod_data_source_block threo-8h
_cod_depositor_comments
;
The following automatic conversions were performed:

data item '_chemical_melting_point' value '393-395' was changed to
'394.0(10)' -- the average value was taken and precision was
estimated.

Automatic conversion script
Id: cif_fix_values 6909 2019-04-08 15:41:33Z antanas 
;
_cod_original_cell_volume 2000.4(10)
_cod_original_sg_symbol_H-M 'P 21/c'
_cod_database_code 4037375

loop_
_symmetry_equiv_pos_as_xyz
'x, y, z'
'-x, y+1/2, -z+1/2'
'-x, -y, -z'
'x, -y-1/2, z-1/2'

loop_
_atom_site_label
_atom_site_type_symbol
_atom_site_fract_x
_atom_site_fract_y
_atom_site_fract_z
_atom_site_U_iso_or_equiv
_atom_site_adp_type
_atom_site_occupancy
_atom_site_symmetry_multiplicity
_atom_site_calc_flag
_atom_site_refinement_flags
O1 O 0.74684(10) -0.11180(6) 0.90000(11) 0.0532(3) Uani 1 1 d .
C1 C 0.84498(17) -0.05032(8) 0.87050(17) 0.0429(4) Uani 1 1 d .
C2 C 0.78025(18) 0.03517(9) 0.89579(16) 0.0420(4) Uani 1 1 d .
C3 C 0.63266(19) 0.04434(9) 0.98775(17) 0.0545(4) Uani 1 1 d .
H1 H 0.5734 -0.0030 1.0296 0.065 Uiso 1 1 calc R
C4 C 0.57077(18) 0.12142(11) 1.01923(18) 0.0656(5) Uani 1 1 d .
H2 H 0.4712 0.1267 1.0808 0.079 Uiso 1 1 calc R
C5 C 0.6600(2) 0.19037(11) 0.9573(2) 0.0647(5) Uani 1 1 d .
F1 F 0.59807(11) 0.26786(5) 0.99276(11) 0.0992(4) Uani 1 1 d .
C6 C 0.8075(2) 0.18542(10) 0.86189(19) 0.0656(5) Uani 1 1 d .
H3 H 0.8660 0.2332 0.8187 0.079 Uiso 1 1 calc R
C7 C 0.86777(17) 0.10655(10) 0.83120(17) 0.0548(4) Uani 1 1 d .
H4 H 0.9682 0.1015 0.7665 0.066 Uiso 1 1 calc R
C8 C 0.99707(18) -0.06256(8) 0.70763(18) 0.0443(4) Uani 1 1 d .
C9 C 1.0073(2) -0.07737(10) 0.6020(2) 0.0820(6) Uani 1 1 d .
H5 H 0.9212 -0.0798 0.6318 0.098 Uiso 1 1 calc R
C10 C 1.1410(3) -0.08883(11) 0.4531(2) 0.0933(7) Uani 1 1 d .
H6 H 1.1452 -0.0994 0.3837 0.112 Uiso 1 1 calc R
C11 C 1.2649(2) -0.08449(10) 0.4106(2) 0.0695(6) Uani 1 1 d .
F2 F 1.39726(12) -0.09776(6) 0.26361(12) 0.1054(4) Uani 1 1 d .
C12 C 1.2626(2) -0.06938(10) 0.5080(2) 0.0731(5) Uani 1 1 d .
H7 H 1.3499 -0.0665 0.4760 0.088 Uiso 1 1 calc R
C13 C 1.1276(2) -0.05822(9) 0.6571(2) 0.0634(5) Uani 1 1 d .
H8 H 1.1254 -0.0474 0.7250 0.076 Uiso 1 1 calc R
C14 C 0.84122(16) -0.07551(8) 0.98340(16) 0.0455(4) Uani 1 1 d .
H9 H 0.9390 -0.0669 0.9367 0.055 Uiso 1 1 calc R
C15 C 0.72494(17) -0.02879(9) 1.13321(17) 0.0511(4) Uani 1 1 d .
H10 H 0.6321 -0.0269 1.1684 0.061 Uiso 1 1 calc R
C16 C 0.69683(17) -0.07006(9) 1.25463(17) 0.0730(5) Uani 1 1 d .
H11 H 0.7888 -0.0764 1.2175 0.109 Uiso 1 1 calc R
H12 H 0.6525 -0.1240 1.2795 0.109 Uiso 1 1 calc R
H13 H 0.6317 -0.0354 1.3422 0.109 Uiso 1 1 calc R
C17 C 0.7757(2) 0.05990(11) 1.1146(2) 0.0598(5) Uani 1 1 d .
O2 O 0.90017(15) 0.08032(6) 1.03430(15) 0.0834(4) Uani 1 1 d .
O3 O 0.66195(13) 0.11347(7) 1.20291(13) 0.0843(4) Uani 1 1 d .
C18 C 0.7008(2) 0.20019(10) 1.1917(2) 0.1168(8) Uani 1 1 d .
H14 H 0.7353 0.2057 1.2306 0.175 Uiso 1 1 calc R
H15 H 0.6155 0.2349 1.2482 0.175 Uiso 1 1 calc R
H16 H 0.7773 0.2172 1.0889 0.175 Uiso 1 1 calc R
C19 C 0.81156(17) -0.16799(10) 0.99703(16) 0.0529(4) Uani 1 1 d .
C20 C 0.82877(18) -0.23407(11) 1.04701(18) 0.0761(6) Uani 1 1 d .
H17 H 0.8697 -0.2261 1.0766 0.091 Uiso 1 1 calc R
C21 C 0.7828(2) -0.31357(13) 1.0519(2) 0.0919(7) Uani 1 1 d .
H18 H 0.7942 -0.3590 1.0846 0.110 Uiso 1 1 calc R
C22 C 0.7219(2) -0.32562(12) 1.0098(2) 0.0932(7) Uani 1 1 d .
H19 H 0.6890 -0.3787 1.0180 0.112 Uiso 1 1 calc R
C23 C 0.70789(18) -0.26073(11) 0.95499(19) 0.0757(6) Uani 1 1 d .
H20 H 0.6697 -0.2689 0.9226 0.091 Uiso 1 1 calc R
C24 C 0.75380(17) -0.18317(10) 0.95117(17) 0.0539(5) Uani 1 1 d .

loop_
_atom_site_aniso_label
_atom_site_aniso_U_11
_atom_site_aniso_U_22
_atom_site_aniso_U_33
_atom_site_aniso_U_23
_atom_site_aniso_U_13
_atom_site_aniso_U_12
O1 0.0525(8) 0.0509(6) 0.0672(8) 0.0027(6) -0.0486(7) -0.0058(6)
C1 0.0418(11) 0.0422(10) 0.0496(12) 0.0030(8) -0.0361(11) -0.0052(8)
C2 0.0396(11) 0.0511(10) 0.0424(11) 0.0014(8) -0.0331(10) -0.0016(8)
C3 0.0560(13) 0.0517(11) 0.0651(13) -0.0006(9) -0.0487(12) 0.0034(9)
C4 0.0545(13) 0.0757(12) 0.0705(14) -0.0039(11) -0.0487(12) 0.0094(11)
C5 0.0830(16) 0.0532(12) 0.0735(15) -0.0114(11) -0.0639(14) 0.0212(12)
F1 0.1197(10) 0.0648(6) 0.1261(10) -0.0192(6) -0.0972(9) 0.0327(6)
C6 0.0761(15) 0.0488(11) 0.0761(15) 0.0057(10) -0.0591(14) -0.0027(10)
C7 0.0484(11) 0.0574(11) 0.0531(11) 0.0014(9) -0.0371(10) -0.0001(10)
C8 0.0466(12) 0.0430(9) 0.0482(12) -0.0009(8) -0.0374(11) 0.0006(8)
C9 0.0607(15) 0.1330(17) 0.0605(15) -0.0122(12) -0.0484(14) 0.0095(12)
C10 0.0800(17) 0.1432(18) 0.0550(17) -0.0163(13) -0.0509(16) 0.0079(15)
C11 0.0583(15) 0.0635(12) 0.0369(14) 0.0005(10) -0.0224(14) -0.0008(11)
F2 0.0799(9) 0.1032(8) 0.0528(8) -0.0032(6) -0.0282(7) -0.0057(6)
C12 0.0451(14) 0.0917(13) 0.0528(14) 0.0051(12) -0.0290(13) -0.0079(11)
C13 0.0510(13) 0.0874(12) 0.0487(14) 0.0010(10) -0.0371(12) -0.0067(10)
C14 0.0364(10) 0.0594(11) 0.0426(11) -0.0001(8) -0.0306(10) 0.0026(8)
C15 0.0490(11) 0.0612(11) 0.0507(12) 0.0039(9) -0.0400(11) -0.0055(9)
C16 0.0784(14) 0.0902(13) 0.0542(13) 0.0047(10) -0.0515(12) -0.0031(10)
C17 0.0678(15) 0.0697(14) 0.0609(14) -0.0029(11) -0.0542(14) 0.0037(12)
O2 0.0798(10) 0.0780(8) 0.1205(12) 0.0091(8) -0.0840(10) -0.0124(7)
O3 0.0811(10) 0.0733(8) 0.0736(10) -0.0218(7) -0.0520(9) 0.0121(8)
C18 0.163(2) 0.0629(13) 0.131(2) -0.0279(12) -0.1138(19) 0.0040(13)
C19 0.0502(12) 0.0532(11) 0.0498(12) 0.0015(9) -0.0366(11) 0.0062(9)
C20 0.0728(15) 0.0781(14) 0.0711(14) 0.0039(11) -0.0530(13) 0.0150(11)
C21 0.0864(17) 0.0667(15) 0.0895(17) 0.0142(12) -0.0578(15) 0.0142(12)
C22 0.0851(17) 0.0492(13) 0.1106(19) 0.0022(12) -0.0649(16) 0.0039(11)
C23 0.0734(15) 0.0505(11) 0.0924(16) -0.0009(10) -0.0601(14) -0.0051(10)
C24 0.0474(12) 0.0464(11) 0.0552(12) 0.0029(9) -0.0355(11) 0.0015(9)

loop_
_atom_type_symbol
_atom_type_description
_atom_type_scat_dispersion_real
_atom_type_scat_dispersion_imag
_atom_type_scat_source
C C 0.0033 0.0016 'International Tables Vol C Tables 4.2.6.8 and 6.1.1.4'
H H 0.0000 0.0000 'International Tables Vol C Tables 4.2.6.8 and 6.1.1.4'
O O 0.0106 0.0060 'International Tables Vol C Tables 4.2.6.8 and 6.1.1.4'
F F 0.0171 0.0103 'International Tables Vol C Tables 4.2.6.8 and 6.1.1.4'

loop_
_geom_angle_atom_site_label_1
_geom_angle_atom_site_label_2
_geom_angle_atom_site_label_3
_geom_angle
C24 O1 C1 106.28(11)
O1 C1 C2 105.71(12)
O1 C1 C8 106.33(11)
C2 C1 C8 111.69(12)
O1 C1 C14 103.49(10)
C2 C1 C14 115.86(12)
C8 C1 C14 112.69(13)
C3 C2 C7 118.16(14)
C3 C2 C1 121.10(14)
C7 C2 C1 120.68(15)
C4 C3 C2 121.82(14)
C4 C3 H1 119.1
C2 C3 H1 119.1
C5 C4 C3 118.07(16)
C5 C4 H2 121.0
C3 C4 H2 121.0
C6 C5 C4 122.99(16)
C6 C5 F1 118.48(18)
C4 C5 F1 118.53(18)
C5 C6 C7 117.82(16)
C5 C6 H3 121.1
C7 C6 H3 121.1
C2 C7 C6 121.06(15)
C2 C7 H4 119.5
C6 C7 H4 119.5
C13 C8 C9 116.42(16)
C13 C8 C1 124.30(15)
C9 C8 C1 119.27(16)
C8 C9 C10 122.23(18)
C8 C9 H5 118.9
C10 C9 H5 118.9
C11 C10 C9 118.61(19)
C11 C10 H6 120.7
C9 C10 H6 120.7
C10 C11 C12 122.14(19)
C10 C11 F2 118.6(2)
C12 C11 F2 119.2(2)
C11 C12 C13 118.62(18)
C11 C12 H7 120.7
C13 C12 H7 120.7
C8 C13 C12 121.97(17)
C8 C13 H8 119.0
C12 C13 H8 119.0
C19 C14 C15 113.60(12)
C19 C14 C1 100.01(11)
C15 C14 C1 114.40(12)
C19 C14 H9 109.5
C15 C14 H9 109.5
C1 C14 H9 109.5
C17 C15 C14 110.34(13)
C17 C15 C16 106.43(12)
C14 C15 C16 112.76(12)
C17 C15 H10 109.1
C14 C15 H10 109.1
C16 C15 H10 109.1
C15 C16 H11 109.5
C15 C16 H12 109.5
H11 C16 H12 109.5
C15 C16 H13 109.5
H11 C16 H13 109.5
H12 C16 H13 109.5
O2 C17 O3 123.39(17)
O2 C17 C15 125.13(17)
O3 C17 C15 111.47(16)
C17 O3 C18 115.15(14)
O3 C18 H14 109.5
O3 C18 H15 109.5
H14 C18 H15 109.5
O3 C18 H16 109.5
H14 C18 H16 109.5
H15 C18 H16 109.5
C24 C19 C20 118.80(16)
C24 C19 C14 108.52(13)
C20 C19 C14 132.67(17)
C19 C20 C21 118.12(17)
C19 C20 H17 120.9
C21 C20 H17 120.9
C22 C21 C20 121.31(19)
C22 C21 H18 119.3
C20 C21 H18 119.3
C21 C22 C23 121.5(2)
C21 C22 H19 119.3
C23 C22 H19 119.3
C24 C23 C22 116.15(17)
C24 C23 H20 121.9
C22 C23 H20 121.9
C19 C24 C23 124.09(16)
C19 C24 O1 112.52(14)
C23 C24 O1 123.39(17)

loop_
_geom_bond_atom_site_label_1
_geom_bond_atom_site_label_2
_geom_bond_distance
O1 C24 1.3841(16)
O1 C1 1.4706(15)
C1 C2 1.5261(17)
C1 C8 1.5284(19)
C1 C14 1.5710(18)
C2 C3 1.3785(19)
C2 C7 1.3908(18)
C3 C4 1.3728(18)
C3 H1 0.9300
C4 C5 1.371(2)
C4 H2 0.9300
C5 C6 1.362(2)
C5 F1 1.3710(16)
C6 C7 1.3919(18)
C6 H3 0.9300
C7 H4 0.9300
C8 C13 1.3718(19)
C8 C9 1.372(2)
C9 C10 1.379(2)
C9 H5 0.9300
C10 C11 1.340(2)
C10 H6 0.9300
C11 C12 1.342(2)
C11 F2 1.3677(19)
C12 C13 1.384(2)
C12 H7 0.9300
C13 H8 0.9300
C14 C19 1.5088(17)
C14 C15 1.5362(18)
C14 H9 0.9800
C15 C17 1.518(2)
C15 C16 1.5480(18)
C15 H10 0.9800
C16 H11 0.9600
C16 H12 0.9600
C16 H13 0.9600
C17 O2 1.1940(18)
C17 O3 1.3404(18)
O3 C18 1.4542(16)
C18 H14 0.9600
C18 H15 0.9600
C18 H16 0.9600
C19 C24 1.374(2)
C19 C20 1.3796(19)
C20 C21 1.403(2)
C20 H17 0.9300
C21 C22 1.361(2)
C21 H18 0.9300
C22 C23 1.383(2)
C22 H19 0.9300
C23 C24 1.3790(19)
C23 H20 0.9300

loop_
_geom_torsion_atom_site_label_1
_geom_torsion_atom_site_label_2
_geom_torsion_atom_site_label_3
_geom_torsion_atom_site_label_4
_geom_torsion
C24 O1 C1 C2 -150.71(11)
C24 O1 C1 C8 90.45(13)
C24 O1 C1 C14 -28.47(14)
O1 C1 C2 C3 24.59(17)
C8 C1 C2 C3 139.81(14)
C14 C1 C2 C3 -89.34(17)
O1 C1 C2 C7 -158.04(12)
C8 C1 C2 C7 -42.82(18)
C14 C1 C2 C7 88.02(17)
C7 C2 C3 C4 -1.7(2)
C1 C2 C3 C4 175.77(13)
C2 C3 C4 C5 -0.5(2)
C3 C4 C5 C6 2.7(2)
C3 C4 C5 F1 -177.44(13)
C4 C5 C6 C7 -2.4(3)
F1 C5 C6 C7 177.71(13)
C3 C2 C7 C6 1.9(2)
C1 C2 C7 C6 -175.53(14)
C5 C6 C7 C2 0.0(2)
O1 C1 C8 C13 -140.85(14)
C2 C1 C8 C13 104.31(16)
C14 C1 C8 C13 -28.14(19)
O1 C1 C8 C9 40.46(17)
C2 C1 C8 C9 -74.38(17)
C14 C1 C8 C9 153.17(14)
C13 C8 C9 C10 1.1(2)
C1 C8 C9 C10 179.90(15)
C8 C9 C10 C11 -0.7(3)
C9 C10 C11 C12 0.0(3)
C9 C10 C11 F2 178.51(15)
C10 C11 C12 C13 0.2(3)
F2 C11 C12 C13 -178.34(13)
C9 C8 C13 C12 -0.9(2)
C1 C8 C13 C12 -179.66(14)
C11 C12 C13 C8 0.3(2)
O1 C1 C14 C19 28.65(13)
C2 C1 C14 C19 143.84(13)
C8 C1 C14 C19 -85.78(13)
O1 C1 C14 C15 -93.12(14)
C2 C1 C14 C15 22.07(18)
C8 C1 C14 C15 152.44(12)
C19 C14 C15 C17 170.25(13)
C1 C14 C15 C17 -75.76(16)
C19 C14 C15 C16 51.39(17)
C1 C14 C15 C16 165.38(12)
C14 C15 C17 O2 -36.4(2)
C16 C15 C17 O2 86.3(2)
C14 C15 C17 O3 145.03(13)
C16 C15 C17 O3 -92.32(16)
O2 C17 O3 C18 1.6(2)
C15 C17 O3 C18 -179.75(13)
C15 C14 C19 C24 102.54(15)
C1 C14 C19 C24 -19.80(15)
C15 C14 C19 C20 -76.0(2)
C1 C14 C19 C20 161.70(17)
C24 C19 C20 C21 -1.5(2)
C14 C19 C20 C21 176.86(16)
C19 C20 C21 C22 -0.5(3)
C20 C21 C22 C23 2.5(3)
C21 C22 C23 C24 -2.4(3)
C20 C19 C24 C23 1.6(3)
C14 C19 C24 C23 -177.12(14)
C20 C19 C24 O1 -178.24(13)
C14 C19 C24 O1 3.01(18)
C22 C23 C24 C19 0.3(3)
C22 C23 C24 O1 -179.83(14)
C1 O1 C24 C19 16.89(17)
C1 O1 C24 C23 -162.98(14)
